data_7133281
loop_
_publ_author_name
'Pearce, Kyle G.'
'Neale, Samuel E.'
'Mahon, Mary F.'
'McMullin, Claire L.'
'Hill, Michael S.'

_publ_section_title
;
 Alkali metal reduction of crown ether encapsulated alkali metal cations.
;
_journal_issue 64
_journal_name_full 'Chemical communications (Cambridge, England)'
_journal_page_first 8391
_journal_page_last 8394
_journal_paper_doi 10.1039/d4cc02725f
_journal_volume 60
_journal_year 2024
_chemical_formula_moiety 'C30 H50 Be Cl N2 Si2, C16 H32 Na O8, 2(C6 H6)'
_chemical_formula_sum 'C58 H94 Be Cl N2 Na O8 Si2'
_chemical_formula_weight 1070.98
_space_group_crystal_system monoclinic
_space_group_IT_number 14
_space_group_name_Hall '-P 2yn'
_space_group_name_H-M_alt 'P 1 21/n 1'
_atom_sites_solution_hydrogens geom
_atom_sites_solution_primary dual
_audit_creation_date 2022-09-15
_audit_creation_method
;
Olex2 1.5
(compiled 2022.04.07 svn.rca3783a0 for OlexSys, GUI svn.r6498)
;
_audit_update_record
;
2024-05-19 deposited with the CCDC.	2024-07-02 downloaded from the CCDC.
;
_cell_angle_alpha 90
_cell_angle_beta 96.7250(10)
_cell_angle_gamma 90
_cell_formula_units_Z 4
_cell_length_a 12.18290(10)
_cell_length_b 17.50930(10)
_cell_length_c 29.9100(2)
_cell_measurement_reflns_used 35607
_cell_measurement_temperature 150.00(10)
_cell_measurement_theta_max 73.2150
_cell_measurement_theta_min 3.9060
_cell_volume 6336.33(8)
_computing_cell_refinement 'CrysAlisPro 1.171.39.46 (Rigaku OD, 2018)'
_computing_data_collection 'CrysAlisPro 1.171.39.46 (Rigaku OD, 2018)'
_computing_data_reduction 'CrysAlisPro 1.171.39.46 (Rigaku OD, 2018)'
_computing_molecular_graphics 'Olex2 1.5 (Dolomanov et al., 2009)'
_computing_publication_material 'Olex2 1.5 (Dolomanov et al., 2009)'
_computing_structure_refinement 'SHELXL 2014/3 (Sheldrick, 2015)'
_computing_structure_solution 'SHELXT 2018/2 (Sheldrick, 2018)'
_diffrn_ambient_environment N~2~
_diffrn_ambient_temperature 150.00(10)
_diffrn_detector 'CCD plate'
_diffrn_detector_area_resol_mean 8.1150
_diffrn_detector_type EosS2
_diffrn_measured_fraction_theta_full 1.000
_diffrn_measured_fraction_theta_max 0.995
_diffrn_measurement_device 'four-circle diffractometer'
_diffrn_measurement_device_type 'SuperNova, Dual, Cu at home/near, EosS2'
_diffrn_measurement_method '\w scans'
_diffrn_radiation_monochromator mirror
_diffrn_radiation_probe x-ray
_diffrn_radiation_type 'Cu K\a'
_diffrn_radiation_wavelength 1.54184
_diffrn_reflns_av_R_equivalents 0.0298
_diffrn_reflns_av_unetI/netI 0.0171
_diffrn_reflns_Laue_measured_fraction_full 1.000
_diffrn_reflns_Laue_measured_fraction_max 0.995
_diffrn_reflns_limit_h_max 14
_diffrn_reflns_limit_h_min -14
_diffrn_reflns_limit_k_max 21
_diffrn_reflns_limit_k_min -21
_diffrn_reflns_limit_l_max 29
_diffrn_reflns_limit_l_min -37
_diffrn_reflns_number 83688
_diffrn_reflns_point_group_measured_fraction_full 1.000
_diffrn_reflns_point_group_measured_fraction_max 0.995
_diffrn_reflns_theta_full 67.684
_diffrn_reflns_theta_max 73.353
_diffrn_reflns_theta_min 3.780
_diffrn_source 'micro-focus sealed X-ray tube'
_diffrn_source_type 'SuperNova (Cu) X-ray Source'
_exptl_absorpt_coefficient_mu 1.350
_exptl_absorpt_correction_T_max 1.00000
_exptl_absorpt_correction_T_min 0.84754
_exptl_absorpt_correction_type multi-scan
_exptl_absorpt_process_details
;
CrysAlisPro 1.171.39.46 (Rigaku Oxford Diffraction, 2018)
Empirical absorption correction using spherical harmonics,
 implemented in SCALE3 ABSPACK scaling algorithm.
;
_exptl_crystal_colour colourless
_exptl_crystal_colour_primary colourless
_exptl_crystal_density_diffrn 1.123
_exptl_crystal_description block
_exptl_crystal_F_000 2320
_exptl_crystal_size_max 0.237
_exptl_crystal_size_mid 0.159
_exptl_crystal_size_min 0.087
_refine_diff_density_max 0.349
_refine_diff_density_min -0.617
_refine_diff_density_rms 0.039
_refine_ls_extinction_method none
_refine_ls_goodness_of_fit_ref 1.038
_refine_ls_hydrogen_treatment constr
_refine_ls_matrix_type full
_refine_ls_number_parameters 670
_refine_ls_number_reflns 12658
_refine_ls_number_restraints 0
_refine_ls_restrained_S_all 1.038
_refine_ls_R_factor_all 0.0414
_refine_ls_R_factor_gt 0.0368
_refine_ls_shift/su_max 0.002
_refine_ls_shift/su_mean 0.000
_refine_ls_structure_factor_coef Fsqd
_refine_ls_weighting_details 'w=1/[\s^2^(Fo^2^)+(0.0556P)^2^+2.3033P] where P=(Fo^2^+2Fc^2^)/3'
_refine_ls_weighting_scheme calc
_refine_ls_wR_factor_gt 0.1026
_refine_ls_wR_factor_ref 0.1065
_reflns_Friedel_coverage 0.000
_reflns_number_gt 11323
_reflns_number_total 12658
_reflns_threshold_expression 'I > 2\s(I)'
_cod_data_source_file d4cc02725f2.cif
_cod_data_source_block s22msh68-cpd-10
_cod_depositor_comments 'Adding full bibliography for 7133277--7133282.cif.'
_cod_original_cell_volume 6336.32(8)
_cod_database_code 7133281
_shelxl_version_number 2014-3
_shelx_space_group_comment
;
The symmetry employed for this shelxl refinement is uniquely defined
by the following loop, which should always be used as a source of
symmetry information in preference to the above space-group names.
They are only intended as comments.
;
_olex2_refinement_description
;
1. Fixed Uiso
 At 1.2 times of:
  All C(H) groups, All C(H,H) groups
 At 1.5 times of:
  All C(H,H,H) groups
2.a Ternary CH refined with riding coordinates:
 C11(H11), C14(H14), C25(H25), C28(H28)
2.b Secondary CH2 refined with riding coordinates:
 C1(H1A,H1B), C2(H2A,H2B), C31(H31A,H31B), C32(H32A,H32B), C33(H33A,H33B),
 C34(H34A,H34B), C35(H35A,H35B), C36(H36A,H36B), C37(H37A,H37B), C38(H38A,H38B),
  C39(H39A,H39B), C40(H40A,H40B), C41(H41A,H41B), C42(H42A,H42B), C43(H43A,
 H43B), C44(H44A,H44B), C45(H45A,H45B), C46(H46A,H46B)
2.c Aromatic/amide H refined with riding coordinates:
 C7(H7), C8(H8), C9(H9), C21(H21), C22(H22), C23(H23), C47(H47), C48(H48),
 C49(H49), C50(H50), C51(H51), C52(H52), C53(H53), C54(H54), C55(H55), C56(H56),
  C57(H57), C58(H58)
2.d Idealised Me refined as rotating group:
 C3(H3A,H3B,H3C), C4(H4A,H4B,H4C), C12(H12A,H12B,H12C), C13(H13A,H13B,H13C),
 C15(H15A,H15B,H15C), C16(H16A,H16B,H16C), C17(H17A,H17B,H17C), C18(H18A,H18B,
 H18C), C26(H26A,H26B,H26C), C27(H27A,H27B,H27C), C29(H29A,H29B,H29C), C30(H30A,
 H30B,H30C)
;

loop_
_space_group_symop_operation_xyz
'x, y, z'
'-x+1/2, y+1/2, -z+1/2'
'-x, -y, -z'
'x-1/2, -y-1/2, z-1/2'

loop_
_atom_site_label
_atom_site_type_symbol
_atom_site_fract_x
_atom_site_fract_y
_atom_site_fract_z
_atom_site_U_iso_or_equiv
_atom_site_adp_type
_atom_site_occupancy
_atom_site_site_symmetry_order
_atom_site_calc_flag
_atom_site_refinement_flags_posn
_atom_site_refinement_flags_adp
_atom_site_refinement_flags_occupancy
_atom_site_disorder_assembly
_atom_site_disorder_group
Cl1 Cl 0.76564(3) 0.31521(2) 0.58081(2) 0.03328(9) Uani 1 1 d . . . . .
Si1 Si 0.74384(3) 0.09152(2) 0.66599(2) 0.02682(9) Uani 1 1 d . . . . .
Si2 Si 0.47252(3) 0.19536(2) 0.63877(2) 0.02851(9) Uani 1 1 d . . . . .
N1 N 0.57647(8) 0.25796(6) 0.62934(4) 0.0225(2) Uani 1 1 d . . . . .
N2 N 0.75817(9) 0.15535(6) 0.62310(4) 0.0223(2) Uani 1 1 d . . . . .
C1 C 0.59799(12) 0.05987(8) 0.66947(5) 0.0342(3) Uani 1 1 d . . . . .
H1A H 0.5682 0.0385 0.6399 0.041 Uiso 1 1 calc R U . . .
H1B H 0.5996 0.0179 0.6917 0.041 Uiso 1 1 calc R U . . .
C2 C 0.51722(12) 0.12133(8) 0.68248(5) 0.0349(3) Uani 1 1 d . . . . .
H2A H 0.5521 0.1479 0.7097 0.042 Uiso 1 1 calc R U . . .
H2B H 0.4503 0.0953 0.6907 0.042 Uiso 1 1 calc R U . . .
C3 C 0.82324(14) 0.00185(9) 0.65757(6) 0.0414(4) Uani 1 1 d . . . . .
H3A H 0.7951 -0.0214 0.6287 0.062 Uiso 1 1 calc R U . . .
H3B H 0.8144 -0.0341 0.6820 0.062 Uiso 1 1 calc R U . . .
H3C H 0.9017 0.0142 0.6576 0.062 Uiso 1 1 calc R U . . .
C4 C 0.79265(15) 0.12908(10) 0.72399(5) 0.0414(4) Uani 1 1 d . . . . .
H4A H 0.8682 0.1487 0.7246 0.062 Uiso 1 1 calc R U . . .
H4B H 0.7915 0.0877 0.7460 0.062 Uiso 1 1 calc R U . . .
H4C H 0.7437 0.1703 0.7315 0.062 Uiso 1 1 calc R U . . .
C5 C 0.84699(11) 0.13801(7) 0.59732(5) 0.0266(3) Uani 1 1 d . . . . .
C6 C 0.82629(13) 0.09364(8) 0.55782(5) 0.0343(3) Uani 1 1 d . . . . .
C7 C 0.91529(17) 0.07381(10) 0.53442(7) 0.0501(5) Uani 1 1 d . . . . .
H7 H 0.9020 0.0442 0.5077 0.060 Uiso 1 1 calc R U . . .
C8 C 1.02182(16) 0.09645(11) 0.54935(8) 0.0573(5) Uani 1 1 d . . . . .
H8 H 1.0813 0.0814 0.5334 0.069 Uiso 1 1 calc R U . . .
C9 C 1.04149(14) 0.14059(10) 0.58712(7) 0.0492(5) Uani 1 1 d . . . . .
H9 H 1.1149 0.1566 0.5969 0.059 Uiso 1 1 calc R U . . .
C10 C 0.95579(12) 0.16272(8) 0.61166(6) 0.0345(3) Uani 1 1 d . . . . .
C11 C 0.70981(14) 0.06921(9) 0.54072(5) 0.0383(3) Uani 1 1 d . . . . .
H11 H 0.6669 0.0684 0.5672 0.046 Uiso 1 1 calc R U . . .
C12 C 0.65451(18) 0.12784(12) 0.50760(7) 0.0560(5) Uani 1 1 d . . . . .
H12A H 0.6579 0.1784 0.5218 0.084 Uiso 1 1 calc R U . . .
H12B H 0.5771 0.1135 0.4991 0.084 Uiso 1 1 calc R U . . .
H12C H 0.6930 0.1293 0.4806 0.084 Uiso 1 1 calc R U . . .
C13 C 0.7019(2) -0.01112(12) 0.52007(8) 0.0668(6) Uani 1 1 d . . . . .
H13A H 0.7355 -0.0111 0.4919 0.100 Uiso 1 1 calc R U . . .
H13B H 0.6241 -0.0261 0.5140 0.100 Uiso 1 1 calc R U . . .
H13C H 0.7411 -0.0475 0.5412 0.100 Uiso 1 1 calc R U . . .
C14 C 0.98270(12) 0.21300(9) 0.65263(6) 0.0396(4) Uani 1 1 d . . . . .
H14 H 0.9116 0.2247 0.6649 0.047 Uiso 1 1 calc R U . . .
C15 C 1.03367(16) 0.28917(11) 0.64051(8) 0.0569(5) Uani 1 1 d . . . . .
H15A H 1.1048 0.2797 0.6292 0.085 Uiso 1 1 calc R U . . .
H15B H 1.0452 0.3216 0.6674 0.085 Uiso 1 1 calc R U . . .
H15C H 0.9837 0.3149 0.6172 0.085 Uiso 1 1 calc R U . . .
C16 C 1.05894(15) 0.17295(12) 0.69015(7) 0.0552(5) Uani 1 1 d . . . . .
H16A H 1.0245 0.1252 0.6984 0.083 Uiso 1 1 calc R U . . .
H16B H 1.0707 0.2064 0.7165 0.083 Uiso 1 1 calc R U . . .
H16C H 1.1301 0.1617 0.6794 0.083 Uiso 1 1 calc R U . . .
C17 C 0.41600(14) 0.14095(10) 0.58691(6) 0.0464(4) Uani 1 1 d . . . . .
H17A H 0.3812 0.1766 0.5643 0.070 Uiso 1 1 calc R U . . .
H17B H 0.3610 0.1039 0.5947 0.070 Uiso 1 1 calc R U . . .
H17C H 0.4764 0.1140 0.5747 0.070 Uiso 1 1 calc R U . . .
C18 C 0.35637(12) 0.24744(10) 0.66144(7) 0.0449(4) Uani 1 1 d . . . . .
H18A H 0.3822 0.2680 0.6913 0.067 Uiso 1 1 calc R U . . .
H18B H 0.2950 0.2121 0.6638 0.067 Uiso 1 1 calc R U . . .
H18C H 0.3313 0.2894 0.6411 0.067 Uiso 1 1 calc R U . . .
C19 C 0.55243(10) 0.33722(7) 0.63423(4) 0.0233(2) Uani 1 1 d . . . . .
C20 C 0.49139(11) 0.37850(8) 0.59922(5) 0.0299(3) Uani 1 1 d . . . . .
C21 C 0.45834(13) 0.45324(9) 0.60700(6) 0.0383(3) Uani 1 1 d . . . . .
H21 H 0.4152 0.4803 0.5836 0.046 Uiso 1 1 calc R U . . .
C22 C 0.48705(13) 0.48846(8) 0.64791(6) 0.0402(4) Uani 1 1 d . . . . .
H22 H 0.4608 0.5383 0.6533 0.048 Uiso 1 1 calc R U . . .
C23 C 0.55451(12) 0.45034(8) 0.68113(5) 0.0344(3) Uani 1 1 d . . . . .
H23 H 0.5779 0.4757 0.7087 0.041 Uiso 1 1 calc R U . . .
C24 C 0.58897(11) 0.37519(8) 0.67492(5) 0.0273(3) Uani 1 1 d . . . . .
C25 C 0.46355(13) 0.34429(9) 0.55265(5) 0.0368(3) Uani 1 1 d . . . . .
H25 H 0.4971 0.2921 0.5530 0.044 Uiso 1 1 calc R U . . .
C26 C 0.51409(18) 0.39181(12) 0.51723(6) 0.0545(5) Uani 1 1 d . . . . .
H26A H 0.4787 0.4421 0.5147 0.082 Uiso 1 1 calc R U . . .
H26B H 0.5023 0.3657 0.4881 0.082 Uiso 1 1 calc R U . . .
H26C H 0.5935 0.3980 0.5263 0.082 Uiso 1 1 calc R U . . .
C27 C 0.33883(15) 0.33564(12) 0.53968(7) 0.0541(5) Uani 1 1 d . . . . .
H27A H 0.3076 0.3047 0.5624 0.081 Uiso 1 1 calc R U . . .
H27B H 0.3250 0.3105 0.5103 0.081 Uiso 1 1 calc R U . . .
H27C H 0.3041 0.3862 0.5381 0.081 Uiso 1 1 calc R U . . .
C28 C 0.66641(12) 0.33664(8) 0.71128(5) 0.0316(3) Uani 1 1 d . . . . .
H28 H 0.6839 0.2849 0.6998 0.038 Uiso 1 1 calc R U . . .
C29 C 0.77553(14) 0.38060(12) 0.71995(6) 0.0499(4) Uani 1 1 d . . . . .
H29A H 0.8066 0.3878 0.6915 0.075 Uiso 1 1 calc R U . . .
H29B H 0.8278 0.3516 0.7409 0.075 Uiso 1 1 calc R U . . .
H29C H 0.7621 0.4305 0.7331 0.075 Uiso 1 1 calc R U . . .
C30 C 0.61430(15) 0.32506(11) 0.75490(5) 0.0447(4) Uani 1 1 d . . . . .
H30A H 0.5922 0.3746 0.7662 0.067 Uiso 1 1 calc R U . . .
H30B H 0.6682 0.3010 0.7775 0.067 Uiso 1 1 calc R U . . .
H30C H 0.5491 0.2921 0.7490 0.067 Uiso 1 1 calc R U . . .
Be1 Be 0.69409(13) 0.23522(9) 0.61388(5) 0.0220(3) Uani 1 1 d . . . . .
Na1 Na -0.00221(5) 0.35914(3) 0.40052(2) 0.03475(13) Uani 1 1 d . . . . .
O1 O 0.11385(8) 0.28369(6) 0.45618(3) 0.0324(2) Uani 1 1 d . . . . .
O2 O 0.05444(9) 0.24067(6) 0.36757(4) 0.0390(2) Uani 1 1 d . . . . .
O3 O -0.16465(9) 0.28154(7) 0.37368(4) 0.0414(3) Uani 1 1 d . . . . .
O4 O -0.10624(9) 0.32519(6) 0.46266(4) 0.0352(2) Uani 1 1 d . . . . .
O5 O 0.07883(8) 0.46465(5) 0.44725(3) 0.0310(2) Uani 1 1 d . . . . .
O6 O 0.16749(9) 0.40657(6) 0.37312(4) 0.0361(2) Uani 1 1 d . . . . .
O7 O -0.04195(10) 0.40677(6) 0.32333(4) 0.0397(2) Uani 1 1 d . . . . .
O8 O -0.13202(9) 0.46641(6) 0.39715(4) 0.0370(2) Uani 1 1 d . . . . .
C31 C 0.14257(14) 0.20932(9) 0.44245(6) 0.0390(3) Uani 1 1 d . . . . .
H31A H 0.0845 0.1722 0.4481 0.047 Uiso 1 1 calc R U . . .
H31B H 0.2133 0.1929 0.4594 0.047 Uiso 1 1 calc R U . . .
C32 C 0.15341(14) 0.21360(9) 0.39290(6) 0.0414(4) Uani 1 1 d . . . . .
H32A H 0.2152 0.2482 0.3881 0.050 Uiso 1 1 calc R U . . .
H32B H 0.1712 0.1622 0.3819 0.050 Uiso 1 1 calc R U . . .
C33 C -0.03025(15) 0.18487(10) 0.35934(6) 0.0464(4) Uani 1 1 d . . . . .
H33A H -0.0404 0.1574 0.3875 0.056 Uiso 1 1 calc R U . . .
H33B H -0.0106 0.1472 0.3369 0.056 Uiso 1 1 calc R U . . .
C34 C -0.13423(16) 0.22619(11) 0.34186(6) 0.0494(4) Uani 1 1 d . . . . .
H34A H -0.1234 0.2522 0.3133 0.059 Uiso 1 1 calc R U . . .
H34B H -0.1950 0.1888 0.3354 0.059 Uiso 1 1 calc R U . . .
C35 C -0.22460(14) 0.25063(11) 0.40759(6) 0.0472(4) Uani 1 1 d . . . . .
H35A H -0.1918 0.2014 0.4185 0.057 Uiso 1 1 calc R U . . .
H35B H -0.3026 0.2417 0.3953 0.057 Uiso 1 1 calc R U . . .
C36 C -0.21817(13) 0.30790(10) 0.44563(6) 0.0430(4) Uani 1 1 d . . . . .
H36A H -0.2563 0.3555 0.4348 0.052 Uiso 1 1 calc R U . . .
H36B H -0.2569 0.2871 0.4703 0.052 Uiso 1 1 calc R U . . .
C37 C -0.05392(14) 0.26783(9) 0.49180(5) 0.0388(3) Uani 1 1 d . . . . .
H37A H -0.0673 0.2166 0.4783 0.047 Uiso 1 1 calc R U . . .
H37B H -0.0836 0.2688 0.5212 0.047 Uiso 1 1 calc R U . . .
C38 C 0.06724(13) 0.28528(9) 0.49786(5) 0.0371(3) Uani 1 1 d . . . . .
H38A H 0.0791 0.3364 0.5117 0.044 Uiso 1 1 calc R U . . .
H38B H 0.1058 0.2475 0.5187 0.044 Uiso 1 1 calc R U . . .
C39 C 0.19350(12) 0.47125(9) 0.44256(5) 0.0366(3) Uani 1 1 d . . . . .
H39A H 0.2334 0.4271 0.4574 0.044 Uiso 1 1 calc R U . . .
H39B H 0.2230 0.5182 0.4580 0.044 Uiso 1 1 calc R U . . .
C40 C 0.21461(13) 0.47424(9) 0.39404(6) 0.0392(3) Uani 1 1 d . . . . .
H40A H 0.1798 0.5202 0.3792 0.047 Uiso 1 1 calc R U . . .
H40B H 0.2950 0.4761 0.3918 0.047 Uiso 1 1 calc R U . . .
C41 C 0.15197(15) 0.41024(10) 0.32516(5) 0.0447(4) Uani 1 1 d . . . . .
H41A H 0.1513 0.3578 0.3127 0.054 Uiso 1 1 calc R U . . .
H41B H 0.2147 0.4381 0.3145 0.054 Uiso 1 1 calc R U . . .
C42 C 0.04562(16) 0.44979(10) 0.30804(5) 0.0445(4) Uani 1 1 d . . . . .
H42A H 0.0454 0.5026 0.3198 0.053 Uiso 1 1 calc R U . . .
H42B H 0.0369 0.4519 0.2747 0.053 Uiso 1 1 calc R U . . .
C43 C -0.14592(15) 0.44511(10) 0.31864(6) 0.0460(4) Uani 1 1 d . . . . .
H43A H -0.2057 0.4071 0.3200 0.055 Uiso 1 1 calc R U . . .
H43B H -0.1575 0.4702 0.2888 0.055 Uiso 1 1 calc R U . . .
C44 C -0.15280(15) 0.50421(10) 0.35475(6) 0.0432(4) Uani 1 1 d . . . . .
H44A H -0.0972 0.5448 0.3524 0.052 Uiso 1 1 calc R U . . .
H44B H -0.2271 0.5279 0.3515 0.052 Uiso 1 1 calc R U . . .
C45 C -0.10132(14) 0.51622(10) 0.43424(6) 0.0421(4) Uani 1 1 d . . . . .
H45A H -0.1202 0.4919 0.4622 0.051 Uiso 1 1 calc R U . . .
H45B H -0.1442 0.5642 0.4298 0.051 Uiso 1 1 calc R U . . .
C46 C 0.02001(14) 0.53464(8) 0.43943(6) 0.0387(3) Uani 1 1 d . . . . .
H46A H 0.0402 0.5594 0.4118 0.046 Uiso 1 1 calc R U . . .
H46B H 0.0385 0.5699 0.4651 0.046 Uiso 1 1 calc R U . . .
C47 C 0.42102(16) 0.30530(11) 0.34983(7) 0.0499(4) Uani 1 1 d . . . . .
H47 H 0.4120 0.3522 0.3338 0.060 Uiso 1 1 calc R U . . .
C48 C 0.44638(18) 0.30573(11) 0.39571(7) 0.0563(5) Uani 1 1 d . . . . .
H48 H 0.4552 0.3529 0.4114 0.068 Uiso 1 1 calc R U . . .
C49 C 0.45913(18) 0.23765(13) 0.41912(7) 0.0581(5) Uani 1 1 d . . . . .
H49 H 0.4764 0.2379 0.4509 0.070 Uiso 1 1 calc R U . . .
C50 C 0.44674(16) 0.16921(11) 0.39607(7) 0.0552(5) Uani 1 1 d . . . . .
H50 H 0.4558 0.1222 0.4119 0.066 Uiso 1 1 calc R U . . .
C51 C 0.42103(18) 0.16943(11) 0.34985(7) 0.0561(5) Uani 1 1 d . . . . .
H51 H 0.4119 0.1225 0.3339 0.067 Uiso 1 1 calc R U . . .
C52 C 0.40866(17) 0.23735(11) 0.32701(7) 0.0529(4) Uani 1 1 d . . . . .
H52 H 0.3914 0.2373 0.2952 0.063 Uiso 1 1 calc R U . . .
C53 C -0.2627(2) 0.51884(12) 0.18956(9) 0.0705(6) Uani 1 1 d . . . . .
H53 H -0.2785 0.4813 0.1668 0.085 Uiso 1 1 calc R U . . .
C54 C -0.16242(19) 0.55786(13) 0.19361(8) 0.0673(6) Uani 1 1 d . . . . .
H54 H -0.1093 0.5473 0.1736 0.081 Uiso 1 1 calc R U . . .
C55 C -0.14115(16) 0.61155(12) 0.22665(8) 0.0575(5) Uani 1 1 d . . . . .
H55 H -0.0728 0.6382 0.2296 0.069 Uiso 1 1 calc R U . . .
C56 C -0.21759(15) 0.62734(11) 0.25560(6) 0.0489(4) Uani 1 1 d . . . . .
H56 H -0.2022 0.6650 0.2783 0.059 Uiso 1 1 calc R U . . .
C57 C -0.31632(14) 0.58861(10) 0.25174(6) 0.0466(4) Uani 1 1 d . . . . .
H57 H -0.3688 0.5991 0.2720 0.056 Uiso 1 1 calc R U . . .
C58 C -0.33902(16) 0.53516(11) 0.21888(8) 0.0564(5) Uani 1 1 d . . . . .
H58 H -0.4078 0.5090 0.2161 0.068 Uiso 1 1 calc R U . . .

loop_
_atom_site_aniso_label
_atom_site_aniso_U_11
_atom_site_aniso_U_22
_atom_site_aniso_U_33
_atom_site_aniso_U_23
_atom_site_aniso_U_13
_atom_site_aniso_U_12
Cl1 0.03219(17) 0.02551(16) 0.04542(19) 0.01117(13) 0.01842(14) 0.00394(12)
Si1 0.03065(19) 0.02173(17) 0.02926(18) 0.00519(13) 0.00848(14) 0.00097(13)
Si2 0.02161(17) 0.02543(18) 0.0395(2) -0.00383(15) 0.00800(14) -0.00447(13)
N1 0.0207(5) 0.0196(5) 0.0279(5) -0.0012(4) 0.0059(4) 0.0000(4)
N2 0.0226(5) 0.0196(5) 0.0261(5) 0.0014(4) 0.0083(4) 0.0011(4)
C1 0.0378(8) 0.0233(6) 0.0438(8) 0.0053(6) 0.0149(6) -0.0044(6)
C2 0.0338(7) 0.0280(7) 0.0462(8) 0.0031(6) 0.0182(6) -0.0060(6)
C3 0.0476(9) 0.0274(7) 0.0511(9) 0.0133(7) 0.0135(7) 0.0096(6)
C4 0.0479(9) 0.0481(9) 0.0284(7) 0.0060(6) 0.0054(6) -0.0013(7)
C5 0.0284(6) 0.0179(6) 0.0356(7) 0.0061(5) 0.0132(5) 0.0050(5)
C6 0.0452(8) 0.0220(6) 0.0390(8) 0.0014(6) 0.0195(6) 0.0049(6)
C7 0.0692(12) 0.0322(8) 0.0562(10) -0.0019(7) 0.0376(9) 0.0094(8)
C8 0.0519(11) 0.0435(10) 0.0858(14) 0.0119(9) 0.0467(10) 0.0164(8)
C9 0.0306(8) 0.0384(9) 0.0830(13) 0.0177(9) 0.0251(8) 0.0091(7)
C10 0.0270(7) 0.0246(7) 0.0535(9) 0.0124(6) 0.0119(6) 0.0049(5)
C11 0.0537(9) 0.0291(7) 0.0334(7) -0.0058(6) 0.0111(7) -0.0028(6)
C12 0.0659(12) 0.0516(11) 0.0484(10) 0.0077(8) -0.0023(9) -0.0078(9)
C13 0.0871(16) 0.0410(10) 0.0724(14) -0.0223(10) 0.0101(12) -0.0082(10)
C14 0.0258(7) 0.0324(7) 0.0586(10) 0.0110(7) -0.0029(6) -0.0044(6)
C15 0.0429(10) 0.0390(9) 0.0829(14) 0.0216(9) -0.0170(9) -0.0129(7)
C16 0.0362(9) 0.0528(10) 0.0732(13) 0.0263(9) -0.0080(8) -0.0047(8)
C17 0.0400(9) 0.0408(9) 0.0564(10) -0.0108(8) -0.0023(7) -0.0112(7)
C18 0.0257(7) 0.0432(9) 0.0690(11) -0.0037(8) 0.0196(7) -0.0023(6)
C19 0.0195(6) 0.0217(6) 0.0302(6) -0.0015(5) 0.0086(5) 0.0001(5)
C20 0.0239(6) 0.0275(7) 0.0381(7) -0.0004(6) 0.0031(5) 0.0032(5)
C21 0.0315(7) 0.0286(7) 0.0542(9) 0.0031(6) 0.0027(6) 0.0078(6)
C22 0.0371(8) 0.0234(7) 0.0623(10) -0.0061(7) 0.0147(7) 0.0044(6)
C23 0.0366(8) 0.0274(7) 0.0414(8) -0.0099(6) 0.0135(6) -0.0040(6)
C24 0.0270(6) 0.0258(6) 0.0308(7) -0.0030(5) 0.0108(5) -0.0030(5)
C25 0.0344(8) 0.0362(8) 0.0372(8) 0.0016(6) -0.0064(6) 0.0061(6)
C26 0.0671(12) 0.0564(11) 0.0383(9) 0.0070(8) -0.0006(8) 0.0007(9)
C27 0.0385(9) 0.0614(11) 0.0578(11) -0.0037(9) -0.0145(8) 0.0057(8)
C28 0.0374(8) 0.0317(7) 0.0261(6) -0.0024(5) 0.0053(5) -0.0045(6)
C29 0.0383(9) 0.0620(11) 0.0478(9) 0.0146(8) -0.0011(7) -0.0102(8)
C30 0.0519(10) 0.0531(10) 0.0303(8) 0.0001(7) 0.0095(7) -0.0128(8)
Be1 0.0236(8) 0.0198(7) 0.0235(7) 0.0002(6) 0.0064(6) -0.0004(6)
Na1 0.0404(3) 0.0307(3) 0.0342(3) -0.0001(2) 0.0089(2) -0.0014(2)
O1 0.0366(5) 0.0259(5) 0.0367(5) -0.0017(4) 0.0118(4) 0.0013(4)
O2 0.0464(6) 0.0334(5) 0.0392(6) -0.0078(4) 0.0140(5) -0.0067(5)
O3 0.0422(6) 0.0416(6) 0.0408(6) -0.0034(5) 0.0065(5) -0.0091(5)
O4 0.0350(5) 0.0342(5) 0.0383(5) 0.0017(4) 0.0122(4) 0.0002(4)
O5 0.0363(5) 0.0263(5) 0.0316(5) -0.0003(4) 0.0091(4) 0.0002(4)
O6 0.0442(6) 0.0315(5) 0.0354(5) 0.0005(4) 0.0168(4) 0.0012(4)
O7 0.0520(7) 0.0352(6) 0.0316(5) 0.0025(4) 0.0039(5) -0.0015(5)
O8 0.0398(6) 0.0337(5) 0.0377(5) 0.0033(4) 0.0054(4) 0.0013(4)
C31 0.0429(9) 0.0265(7) 0.0495(9) -0.0013(6) 0.0128(7) 0.0051(6)
C32 0.0426(9) 0.0323(8) 0.0529(9) -0.0075(7) 0.0209(7) 0.0048(6)
C33 0.0573(10) 0.0363(8) 0.0478(9) -0.0162(7) 0.0158(8) -0.0123(7)
C34 0.0582(11) 0.0494(10) 0.0401(9) -0.0141(7) 0.0040(8) -0.0178(8)
C35 0.0347(8) 0.0501(10) 0.0581(10) -0.0001(8) 0.0109(7) -0.0131(7)
C36 0.0307(8) 0.0465(9) 0.0548(10) 0.0033(7) 0.0176(7) -0.0009(7)
C37 0.0451(9) 0.0399(8) 0.0343(8) 0.0056(6) 0.0163(6) 0.0024(7)
C38 0.0449(9) 0.0379(8) 0.0290(7) -0.0015(6) 0.0072(6) 0.0030(7)
C39 0.0335(7) 0.0356(8) 0.0400(8) 0.0013(6) 0.0016(6) -0.0035(6)
C40 0.0367(8) 0.0367(8) 0.0467(9) 0.0016(7) 0.0152(7) -0.0055(6)
C41 0.0607(11) 0.0428(9) 0.0357(8) -0.0016(7) 0.0273(7) 0.0019(8)
C42 0.0661(11) 0.0421(9) 0.0275(7) 0.0037(6) 0.0150(7) -0.0040(8)
C43 0.0512(10) 0.0457(9) 0.0379(8) 0.0080(7) -0.0087(7) -0.0015(8)
C44 0.0434(9) 0.0387(8) 0.0465(9) 0.0110(7) 0.0017(7) 0.0070(7)
C45 0.0441(9) 0.0386(8) 0.0456(9) -0.0092(7) 0.0139(7) 0.0093(7)
C46 0.0465(9) 0.0262(7) 0.0439(8) -0.0072(6) 0.0076(7) 0.0031(6)
C47 0.0554(11) 0.0410(9) 0.0516(10) 0.0004(8) -0.0010(8) -0.0057(8)
C48 0.0682(13) 0.0465(10) 0.0508(10) -0.0080(8) -0.0070(9) 0.0024(9)
C49 0.0589(12) 0.0657(13) 0.0480(10) 0.0048(9) -0.0005(9) 0.0070(10)
C50 0.0490(10) 0.0461(10) 0.0719(13) 0.0143(9) 0.0123(9) 0.0070(8)
C51 0.0610(12) 0.0421(10) 0.0675(12) -0.0103(9) 0.0171(10) -0.0018(8)
C52 0.0622(12) 0.0520(11) 0.0454(10) -0.0061(8) 0.0101(8) -0.0066(9)
C53 0.0922(17) 0.0400(10) 0.0783(15) -0.0087(10) 0.0049(13) 0.0122(11)
C54 0.0633(13) 0.0588(13) 0.0841(15) 0.0089(11) 0.0276(11) 0.0248(11)
C55 0.0378(9) 0.0541(11) 0.0801(14) 0.0138(10) 0.0051(9) 0.0052(8)
C56 0.0414(9) 0.0527(10) 0.0507(10) 0.0064(8) -0.0033(7) 0.0030(8)
C57 0.0379(8) 0.0463(9) 0.0552(10) 0.0124(8) 0.0032(7) 0.0066(7)
C58 0.0452(10) 0.0405(9) 0.0810(14) 0.0074(9) -0.0033(9) 0.0001(8)

loop_
_atom_type_symbol
_atom_type_description
_atom_type_scat_dispersion_real
_atom_type_scat_dispersion_imag
_atom_type_scat_source
C C 0.0181 0.0091 'International Tables Vol C Tables 4.2.6.8 and 6.1.1.4'
H H 0.0000 0.0000 'International Tables Vol C Tables 4.2.6.8 and 6.1.1.4'
Be Be 0.0038 0.0014 'International Tables Vol C Tables 4.2.6.8 and 6.1.1.4'
Cl Cl 0.3639 0.7018 'International Tables Vol C Tables 4.2.6.8 and 6.1.1.4'
N N 0.0311 0.0180 'International Tables Vol C Tables 4.2.6.8 and 6.1.1.4'
Na Na 0.1353 0.1239 'International Tables Vol C Tables 4.2.6.8 and 6.1.1.4'
O O 0.0492 0.0322 'International Tables Vol C Tables 4.2.6.8 and 6.1.1.4'
Si Si 0.2541 0.3302 'International Tables Vol C Tables 4.2.6.8 and 6.1.1.4'

loop_
_geom_angle_atom_site_label_1
_geom_angle_atom_site_label_2
_geom_angle_atom_site_label_3
_geom_angle
_geom_angle_site_symmetry_1
_geom_angle_site_symmetry_3
_geom_angle_publ_flag
N2 Si1 C1 114.30(6) . . ?
N2 Si1 C3 110.08(6) . . ?
N2 Si1 C4 114.19(7) . . ?
C1 Si1 C3 105.47(7) . . ?
C1 Si1 C4 104.53(7) . . ?
C3 Si1 C4 107.66(8) . . ?
N1 Si2 C2 113.25(6) . . ?
N1 Si2 C17 113.10(7) . . ?
N1 Si2 C18 110.49(6) . . ?
C2 Si2 C17 105.85(8) . . ?
C18 Si2 C2 104.70(8) . . ?
C18 Si2 C17 109.00(8) . . ?
C19 N1 Si2 115.95(8) . . ?
C19 N1 Be1 118.07(10) . . ?
Be1 N1 Si2 125.94(9) . . ?
C5 N2 Si1 114.29(8) . . ?
C5 N2 Be1 118.27(10) . . ?
Be1 N2 Si1 126.93(8) . . ?
Si1 C1 H1A 108.2 . . ?
Si1 C1 H1B 108.2 . . ?
H1A C1 H1B 107.3 . . ?
C2 C1 Si1 116.45(10) . . ?
C2 C1 H1A 108.2 . . ?
C2 C1 H1B 108.2 . . ?
Si2 C2 H2A 108.1 . . ?
Si2 C2 H2B 108.1 . . ?
C1 C2 Si2 116.69(10) . . ?
C1 C2 H2A 108.1 . . ?
C1 C2 H2B 108.1 . . ?
H2A C2 H2B 107.3 . . ?
Si1 C3 H3A 109.5 . . ?
Si1 C3 H3B 109.5 . . ?
Si1 C3 H3C 109.5 . . ?
H3A C3 H3B 109.5 . . ?
H3A C3 H3C 109.5 . . ?
H3B C3 H3C 109.5 . . ?
Si1 C4 H4A 109.5 . . ?
Si1 C4 H4B 109.5 . . ?
Si1 C4 H4C 109.5 . . ?
H4A C4 H4B 109.5 . . ?
H4A C4 H4C 109.5 . . ?
H4B C4 H4C 109.5 . . ?
C6 C5 N2 119.65(12) . . ?
C6 C5 C10 119.47(13) . . ?
C10 C5 N2 120.85(13) . . ?
C5 C6 C11 120.47(12) . . ?
C7 C6 C5 118.78(16) . . ?
C7 C6 C11 120.74(15) . . ?
C6 C7 H7 119.3 . . ?
C8 C7 C6 121.37(18) . . ?
C8 C7 H7 119.3 . . ?
C7 C8 H8 120.1 . . ?
C9 C8 C7 119.81(15) . . ?
C9 C8 H8 120.1 . . ?
C8 C9 H9 119.3 . . ?
C8 C9 C10 121.38(17) . . ?
C10 C9 H9 119.3 . . ?
C5 C10 C14 122.05(13) . . ?
C9 C10 C5 119.16(16) . . ?
C9 C10 C14 118.79(15) . . ?
C6 C11 H11 107.0 . . ?
C6 C11 C12 110.75(14) . . ?
C6 C11 C13 114.03(15) . . ?
C12 C11 H11 107.0 . . ?
C12 C11 C13 110.67(16) . . ?
C13 C11 H11 107.0 . . ?
C11 C12 H12A 109.5 . . ?
C11 C12 H12B 109.5 . . ?
C11 C12 H12C 109.5 . . ?
H12A C12 H12B 109.5 . . ?
H12A C12 H12C 109.5 . . ?
H12B C12 H12C 109.5 . . ?
C11 C13 H13A 109.5 . . ?
C11 C13 H13B 109.5 . . ?
C11 C13 H13C 109.5 . . ?
H13A C13 H13B 109.5 . . ?
H13A C13 H13C 109.5 . . ?
H13B C13 H13C 109.5 . . ?
C10 C14 H14 107.5 . . ?
C10 C14 C15 111.72(15) . . ?
C10 C14 C16 112.36(15) . . ?
C15 C14 H14 107.5 . . ?
C15 C14 C16 110.02(13) . . ?
C16 C14 H14 107.5 . . ?
C14 C15 H15A 109.5 . . ?
C14 C15 H15B 109.5 . . ?
C14 C15 H15C 109.5 . . ?
H15A C15 H15B 109.5 . . ?
H15A C15 H15C 109.5 . . ?
H15B C15 H15C 109.5 . . ?
C14 C16 H16A 109.5 . . ?
C14 C16 H16B 109.5 . . ?
C14 C16 H16C 109.5 . . ?
H16A C16 H16B 109.5 . . ?
H16A C16 H16C 109.5 . . ?
H16B C16 H16C 109.5 . . ?
Si2 C17 H17A 109.5 . . ?
Si2 C17 H17B 109.5 . . ?
Si2 C17 H17C 109.5 . . ?
H17A C17 H17B 109.5 . . ?
H17A C17 H17C 109.5 . . ?
H17B C17 H17C 109.5 . . ?
Si2 C18 H18A 109.5 . . ?
Si2 C18 H18B 109.5 . . ?
Si2 C18 H18C 109.5 . . ?
H18A C18 H18B 109.5 . . ?
H18A C18 H18C 109.5 . . ?
H18B C18 H18C 109.5 . . ?
C20 C19 N1 121.20(12) . . ?
C20 C19 C24 118.96(12) . . ?
C24 C19 N1 119.84(12) . . ?
C19 C20 C25 121.39(12) . . ?
C21 C20 C19 119.58(13) . . ?
C21 C20 C25 119.00(13) . . ?
C20 C21 H21 119.4 . . ?
C22 C21 C20 121.26(14) . . ?
C22 C21 H21 119.4 . . ?
C21 C22 H22 120.4 . . ?
C21 C22 C23 119.28(13) . . ?
C23 C22 H22 120.4 . . ?
C22 C23 H23 119.3 . . ?
C22 C23 C24 121.33(14) . . ?
C24 C23 H23 119.3 . . ?
C19 C24 C28 121.11(12) . . ?
C23 C24 C19 119.17(13) . . ?
C23 C24 C28 119.70(13) . . ?
C20 C25 H25 107.8 . . ?
C20 C25 C26 110.84(14) . . ?
C20 C25 C27 112.34(14) . . ?
C26 C25 H25 107.8 . . ?
C27 C25 H25 107.8 . . ?
C27 C25 C26 110.22(14) . . ?
C25 C26 H26A 109.5 . . ?
C25 C26 H26B 109.5 . . ?
C25 C26 H26C 109.5 . . ?
H26A C26 H26B 109.5 . . ?
H26A C26 H26C 109.5 . . ?
H26B C26 H26C 109.5 . . ?
C25 C27 H27A 109.5 . . ?
C25 C27 H27B 109.5 . . ?
C25 C27 H27C 109.5 . . ?
H27A C27 H27B 109.5 . . ?
H27A C27 H27C 109.5 . . ?
H27B C27 H27C 109.5 . . ?
C24 C28 H28 107.3 . . ?
C24 C28 C29 110.69(12) . . ?
C24 C28 C30 112.71(13) . . ?
C29 C28 H28 107.3 . . ?
C30 C28 H28 107.3 . . ?
C30 C28 C29 111.16(13) . . ?
C28 C29 H29A 109.5 . . ?
C28 C29 H29B 109.5 . . ?
C28 C29 H29C 109.5 . . ?
H29A C29 H29B 109.5 . . ?
H29A C29 H29C 109.5 . . ?
H29B C29 H29C 109.5 . . ?
C28 C30 H30A 109.5 . . ?
C28 C30 H30B 109.5 . . ?
C28 C30 H30C 109.5 . . ?
H30A C30 H30B 109.5 . . ?
H30A C30 H30C 109.5 . . ?
H30B C30 H30C 109.5 . . ?
N1 Be1 Cl1 115.42(9) . . ?
N1 Be1 N2 126.66(11) . . ?
N2 Be1 Cl1 117.92(10) . . ?
O1 Na1 O3 107.67(4) . . ?
O1 Na1 O4 70.14(4) . . ?
O1 Na1 O5 81.76(4) . . ?
O1 Na1 O6 88.14(4) . . ?
O1 Na1 O7 149.48(4) . . ?
O1 Na1 O8 139.66(4) . . ?
O2 Na1 O1 69.24(4) . . ?
O2 Na1 O3 69.61(4) . . ?
O2 Na1 O4 107.34(4) . . ?
O2 Na1 O5 139.39(4) . . ?
O2 Na1 O6 82.14(4) . . ?
O2 Na1 O7 86.71(4) . . ?
O2 Na1 O8 148.22(5) . . ?
O4 Na1 O3 69.15(4) . . ?
O4 Na1 O5 87.70(4) . . ?
O4 Na1 O6 150.26(5) . . ?
O4 Na1 O7 137.50(5) . . ?
O4 Na1 O8 80.09(4) . . ?
O5 Na1 O3 149.07(4) . . ?
O5 Na1 O6 68.73(4) . . ?
O6 Na1 O3 139.05(4) . . ?
O7 Na1 O3 79.48(4) . . ?
O7 Na1 O5 107.61(4) . . ?
O7 Na1 O6 69.61(4) . . ?
O7 Na1 O8 69.19(4) . . ?
O8 Na1 O3 85.36(4) . . ?
O8 Na1 O5 70.18(4) . . ?
O8 Na1 O6 106.96(4) . . ?
C31 O1 Na1 116.17(9) . . ?
C31 O1 C38 113.97(11) . . ?
C38 O1 Na1 109.06(8) . . ?
C32 O2 Na1 109.29(9) . . ?
C33 O2 Na1 114.96(9) . . ?
C33 O2 C32 114.49(13) . . ?
C34 O3 Na1 109.22(9) . . ?
C35 O3 Na1 115.98(10) . . ?
C35 O3 C34 114.12(13) . . ?
C36 O4 Na1 109.78(9) . . ?
C37 O4 Na1 113.64(8) . . ?
C37 O4 C36 113.99(12) . . ?
C39 O5 Na1 109.80(8) . . ?
C46 O5 Na1 113.14(9) . . ?
C46 O5 C39 113.21(11) . . ?
C40 O6 Na1 116.43(8) . . ?
C41 O6 Na1 109.47(10) . . ?
C41 O6 C40 113.71(12) . . ?
C42 O7 Na1 114.20(9) . . ?
C42 O7 C43 114.18(13) . . ?
C43 O7 Na1 109.17(9) . . ?
C44 O8 Na1 116.03(9) . . ?
C45 O8 Na1 109.12(9) . . ?
C45 O8 C44 114.26(12) . . ?
O1 C31 H31A 110.3 . . ?
O1 C31 H31B 110.3 . . ?
O1 C31 C32 106.97(12) . . ?
H31A C31 H31B 108.6 . . ?
C32 C31 H31A 110.3 . . ?
C32 C31 H31B 110.3 . . ?
O2 C32 C31 111.90(12) . . ?
O2 C32 H32A 109.2 . . ?
O2 C32 H32B 109.2 . . ?
C31 C32 H32A 109.2 . . ?
C31 C32 H32B 109.2 . . ?
H32A C32 H32B 107.9 . . ?
O2 C33 H33A 110.3 . . ?
O2 C33 H33B 110.3 . . ?
O2 C33 C34 107.18(14) . . ?
H33A C33 H33B 108.5 . . ?
C34 C33 H33A 110.3 . . ?
C34 C33 H33B 110.3 . . ?
O3 C34 C33 111.57(14) . . ?
O3 C34 H34A 109.3 . . ?
O3 C34 H34B 109.3 . . ?
C33 C34 H34A 109.3 . . ?
C33 C34 H34B 109.3 . . ?
H34A C34 H34B 108.0 . . ?
O3 C35 H35A 110.2 . . ?
O3 C35 H35B 110.2 . . ?
O3 C35 C36 107.35(13) . . ?
H35A C35 H35B 108.5 . . ?
C36 C35 H35A 110.2 . . ?
C36 C35 H35B 110.2 . . ?
O4 C36 C35 111.80(13) . . ?
O4 C36 H36A 109.3 . . ?
O4 C36 H36B 109.3 . . ?
C35 C36 H36A 109.3 . . ?
C35 C36 H36B 109.3 . . ?
H36A C36 H36B 107.9 . . ?
O4 C37 H37A 110.3 . . ?
O4 C37 H37B 110.3 . . ?
O4 C37 C38 107.05(12) . . ?
H37A C37 H37B 108.6 . . ?
C38 C37 H37A 110.3 . . ?
C38 C37 H37B 110.3 . . ?
O1 C38 C37 112.16(12) . . ?
O1 C38 H38A 109.2 . . ?
O1 C38 H38B 109.2 . . ?
C37 C38 H38A 109.2 . . ?
C37 C38 H38B 109.2 . . ?
H38A C38 H38B 107.9 . . ?
O5 C39 H39A 109.2 . . ?
O5 C39 H39B 109.2 . . ?
O5 C39 C40 112.23(12) . . ?
H39A C39 H39B 107.9 . . ?
C40 C39 H39A 109.2 . . ?
C40 C39 H39B 109.2 . . ?
O6 C40 C39 106.75(12) . . ?
O6 C40 H40A 110.4 . . ?
O6 C40 H40B 110.4 . . ?
C39 C40 H40A 110.4 . . ?
C39 C40 H40B 110.4 . . ?
H40A C40 H40B 108.6 . . ?
O6 C41 H41A 109.3 . . ?
O6 C41 H41B 109.3 . . ?
O6 C41 C42 111.74(12) . . ?
H41A C41 H41B 107.9 . . ?
C42 C41 H41A 109.3 . . ?
C42 C41 H41B 109.3 . . ?
O7 C42 C41 107.15(13) . . ?
O7 C42 H42A 110.3 . . ?
O7 C42 H42B 110.3 . . ?
C41 C42 H42A 110.3 . . ?
C41 C42 H42B 110.3 . . ?
H42A C42 H42B 108.5 . . ?
O7 C43 H43A 109.2 . . ?
O7 C43 H43B 109.2 . . ?
O7 C43 C44 112.11(13) . . ?
H43A C43 H43B 107.9 . . ?
C44 C43 H43A 109.2 . . ?
C44 C43 H43B 109.2 . . ?
O8 C44 C43 107.45(13) . . ?
O8 C44 H44A 110.2 . . ?
O8 C44 H44B 110.2 . . ?
C43 C44 H44A 110.2 . . ?
C43 C44 H44B 110.2 . . ?
H44A C44 H44B 108.5 . . ?
O8 C45 H45A 109.2 . . ?
O8 C45 H45B 109.2 . . ?
O8 C45 C46 112.12(12) . . ?
H45A C45 H45B 107.9 . . ?
C46 C45 H45A 109.2 . . ?
C46 C45 H45B 109.2 . . ?
O5 C46 C45 107.58(12) . . ?
O5 C46 H46A 110.2 . . ?
O5 C46 H46B 110.2 . . ?
C45 C46 H46A 110.2 . . ?
C45 C46 H46B 110.2 . . ?
H46A C46 H46B 108.5 . . ?
C48 C47 H47 119.9 . . ?
C48 C47 C52 120.12(18) . . ?
C52 C47 H47 119.9 . . ?
C47 C48 H48 120.0 . . ?
C47 C48 C49 120.08(18) . . ?
C49 C48 H48 120.0 . . ?
C48 C49 H49 120.1 . . ?
C50 C49 C48 119.74(19) . . ?
C50 C49 H49 120.1 . . ?
C49 C50 H50 120.1 . . ?
C51 C50 C49 119.70(18) . . ?
C51 C50 H50 120.1 . . ?
C50 C51 H51 120.0 . . ?
C52 C51 C50 120.00(18) . . ?
C52 C51 H51 120.0 . . ?
C47 C52 H52 119.8 . . ?
C51 C52 C47 120.36(18) . . ?
C51 C52 H52 119.8 . . ?
C54 C53 H53 120.3 . . ?
C58 C53 H53 120.3 . . ?
C58 C53 C54 119.5(2) . . ?
C53 C54 H54 120.3 . . ?
C55 C54 C53 119.4(2) . . ?
C55 C54 H54 120.3 . . ?
C54 C55 H55 119.7 . . ?
C54 C55 C56 120.6(2) . . ?
C56 C55 H55 119.7 . . ?
C55 C56 H56 120.0 . . ?
C55 C56 C57 119.98(19) . . ?
C57 C56 H56 120.0 . . ?
C56 C57 H57 119.9 . . ?
C58 C57 C56 120.11(19) . . ?
C58 C57 H57 119.9 . . ?
C53 C58 H58 119.8 . . ?
C57 C58 C53 120.4(2) . . ?
C57 C58 H58 119.8 . . ?

loop_
_geom_bond_atom_site_label_1
_geom_bond_atom_site_label_2
_geom_bond_distance
_geom_bond_site_symmetry_2
_geom_bond_publ_flag
Cl1 Be1 1.9752(16) . ?
Si1 N2 1.7257(11) . ?
Si1 C1 1.8757(15) . ?
Si1 C3 1.8765(15) . ?
Si1 C4 1.8851(16) . ?
Si2 N1 1.7229(11) . ?
Si2 C2 1.8758(16) . ?
Si2 C17 1.8810(17) . ?
Si2 C18 1.8757(16) . ?
N1 C19 1.4294(16) . ?
N1 Be1 1.6065(18) . ?
N2 C5 1.4329(16) . ?
N2 Be1 1.6097(18) . ?
C1 H1A 0.9900 . ?
C1 H1B 0.9900 . ?
C1 C2 1.539(2) . ?
C2 H2A 0.9900 . ?
C2 H2B 0.9900 . ?
C3 H3A 0.9800 . ?
C3 H3B 0.9800 . ?
C3 H3C 0.9800 . ?
C4 H4A 0.9800 . ?
C4 H4B 0.9800 . ?
C4 H4C 0.9800 . ?
C5 C6 1.412(2) . ?
C5 C10 1.412(2) . ?
C6 C7 1.401(2) . ?
C6 C11 1.513(2) . ?
C7 H7 0.9500 . ?
C7 C8 1.380(3) . ?
C8 H8 0.9500 . ?
C8 C9 1.367(3) . ?
C9 H9 0.9500 . ?
C9 C10 1.399(2) . ?
C10 C14 1.513(2) . ?
C11 H11 1.0000 . ?
C11 C12 1.527(2) . ?
C11 C13 1.535(2) . ?
C12 H12A 0.9800 . ?
C12 H12B 0.9800 . ?
C12 H12C 0.9800 . ?
C13 H13A 0.9800 . ?
C13 H13B 0.9800 . ?
C13 H13C 0.9800 . ?
C14 H14 1.0000 . ?
C14 C15 1.533(2) . ?
C14 C16 1.539(2) . ?
C15 H15A 0.9800 . ?
C15 H15B 0.9800 . ?
C15 H15C 0.9800 . ?
C16 H16A 0.9800 . ?
C16 H16B 0.9800 . ?
C16 H16C 0.9800 . ?
C17 H17A 0.9800 . ?
C17 H17B 0.9800 . ?
C17 H17C 0.9800 . ?
C18 H18A 0.9800 . ?
C18 H18B 0.9800 . ?
C18 H18C 0.9800 . ?
C19 C20 1.4106(19) . ?
C19 C24 1.4122(19) . ?
C20 C21 1.397(2) . ?
C20 C25 1.518(2) . ?
C21 H21 0.9500 . ?
C21 C22 1.378(2) . ?
C22 H22 0.9500 . ?
C22 C23 1.384(2) . ?
C23 H23 0.9500 . ?
C23 C24 1.4001(19) . ?
C24 C28 1.513(2) . ?
C25 H25 1.0000 . ?
C25 C26 1.532(2) . ?
C25 C27 1.531(2) . ?
C26 H26A 0.9800 . ?
C26 H26B 0.9800 . ?
C26 H26C 0.9800 . ?
C27 H27A 0.9800 . ?
C27 H27B 0.9800 . ?
C27 H27C 0.9800 . ?
C28 H28 1.0000 . ?
C28 C29 1.532(2) . ?
C28 C30 1.530(2) . ?
C29 H29A 0.9800 . ?
C29 H29B 0.9800 . ?
C29 H29C 0.9800 . ?
C30 H30A 0.9800 . ?
C30 H30B 0.9800 . ?
C30 H30C 0.9800 . ?
Na1 O1 2.4423(12) . ?
Na1 O2 2.4311(12) . ?
Na1 O3 2.4565(12) . ?
Na1 O4 2.4424(11) . ?
Na1 O5 2.4532(11) . ?
Na1 O6 2.4561(12) . ?
Na1 O7 2.4491(12) . ?
Na1 O8 2.4497(12) . ?
O1 C31 1.4214(17) . ?
O1 C38 1.4295(17) . ?
O2 C32 1.428(2) . ?
O2 C33 1.4213(19) . ?
O3 C34 1.437(2) . ?
O3 C35 1.424(2) . ?
O4 C36 1.431(2) . ?
O4 C37 1.4299(19) . ?
O5 C39 1.4250(18) . ?
O5 C46 1.4250(18) . ?
O6 C40 1.4286(19) . ?
O6 C41 1.4263(19) . ?
O7 C42 1.424(2) . ?
O7 C43 1.426(2) . ?
O8 C44 1.4266(19) . ?
O8 C45 1.4263(19) . ?
C31 H31A 0.9900 . ?
C31 H31B 0.9900 . ?
C31 C32 1.505(2) . ?
C32 H32A 0.9900 . ?
C32 H32B 0.9900 . ?
C33 H33A 0.9900 . ?
C33 H33B 0.9900 . ?
C33 C34 1.499(3) . ?
C34 H34A 0.9900 . ?
C34 H34B 0.9900 . ?
C35 H35A 0.9900 . ?
C35 H35B 0.9900 . ?
C35 C36 1.512(3) . ?
C36 H36A 0.9900 . ?
C36 H36B 0.9900 . ?
C37 H37A 0.9900 . ?
C37 H37B 0.9900 . ?
C37 C38 1.497(2) . ?
C38 H38A 0.9900 . ?
C38 H38B 0.9900 . ?
C39 H39A 0.9900 . ?
C39 H39B 0.9900 . ?
C39 C40 1.504(2) . ?
C40 H40A 0.9900 . ?
C40 H40B 0.9900 . ?
C41 H41A 0.9900 . ?
C41 H41B 0.9900 . ?
C41 C42 1.505(3) . ?
C42 H42A 0.9900 . ?
C42 H42B 0.9900 . ?
C43 H43A 0.9900 . ?
C43 H43B 0.9900 . ?
C43 C44 1.505(2) . ?
C44 H44A 0.9900 . ?
C44 H44B 0.9900 . ?
C45 H45A 0.9900 . ?
C45 H45B 0.9900 . ?
C45 C46 1.503(2) . ?
C46 H46A 0.9900 . ?
C46 H46B 0.9900 . ?
C47 H47 0.9500 . ?
C47 C48 1.371(3) . ?
C47 C52 1.371(3) . ?
C48 H48 0.9500 . ?
C48 C49 1.382(3) . ?
C49 H49 0.9500 . ?
C49 C50 1.382(3) . ?
C50 H50 0.9500 . ?
C50 C51 1.381(3) . ?
C51 H51 0.9500 . ?
C51 C52 1.371(3) . ?
C52 H52 0.9500 . ?
C53 H53 0.9500 . ?
C53 C54 1.393(3) . ?
C53 C58 1.380(3) . ?
C54 H54 0.9500 . ?
C54 C55 1.366(3) . ?
C55 H55 0.9500 . ?
C55 C56 1.372(3) . ?
C56 H56 0.9500 . ?
C56 C57 1.374(3) . ?
C57 H57 0.9500 . ?
C57 C58 1.362(3) . ?
C58 H58 0.9500 . ?

loop_
_geom_torsion_atom_site_label_1
_geom_torsion_atom_site_label_2
_geom_torsion_atom_site_label_3
_geom_torsion_atom_site_label_4
_geom_torsion
_geom_torsion_site_symmetry_1
_geom_torsion_site_symmetry_2
_geom_torsion_site_symmetry_3
_geom_torsion_site_symmetry_4
_geom_torsion_publ_flag
Si1 N2 C5 C6 92.79(13) . . . . ?
Si1 N2 C5 C10 -85.21(13) . . . . ?
Si1 N2 Be1 Cl1 154.80(8) . . . . ?
Si1 N2 Be1 N1 -24.50(19) . . . . ?
Si1 C1 C2 Si2 72.29(14) . . . . ?
Si2 N1 C19 C20 -81.56(13) . . . . ?
Si2 N1 C19 C24 97.68(12) . . . . ?
Si2 N1 Be1 Cl1 153.97(7) . . . . ?
Si2 N1 Be1 N2 -26.71(19) . . . . ?
N1 Si2 C2 C1 -70.22(12) . . . . ?
N1 C19 C20 C21 172.52(12) . . . . ?
N1 C19 C20 C25 -9.34(19) . . . . ?
N1 C19 C24 C23 -172.96(12) . . . . ?
N1 C19 C24 C28 8.40(18) . . . . ?
N2 Si1 C1 C2 -66.54(13) . . . . ?
N2 C5 C6 C7 -176.57(13) . . . . ?
N2 C5 C6 C11 4.47(19) . . . . ?
N2 C5 C10 C9 175.99(13) . . . . ?
N2 C5 C10 C14 -4.47(19) . . . . ?
C1 Si1 N2 C5 -134.08(10) . . . . ?
C1 Si1 N2 Be1 54.35(12) . . . . ?
C2 Si2 N1 C19 -124.93(10) . . . . ?
C2 Si2 N1 Be1 57.64(12) . . . . ?
C3 Si1 N2 C5 -15.61(12) . . . . ?
C3 Si1 N2 Be1 172.83(11) . . . . ?
C3 Si1 C1 C2 172.40(12) . . . . ?
C4 Si1 N2 C5 105.62(11) . . . . ?
C4 Si1 N2 Be1 -65.95(13) . . . . ?
C4 Si1 C1 C2 59.01(13) . . . . ?
C5 N2 Be1 Cl1 -16.46(16) . . . . ?
C5 N2 Be1 N1 164.23(13) . . . . ?
C5 C6 C7 C8 0.3(2) . . . . ?
C5 C6 C11 C12 91.08(17) . . . . ?
C5 C6 C11 C13 -143.31(16) . . . . ?
C5 C10 C14 C15 -119.71(15) . . . . ?
C5 C10 C14 C16 116.08(15) . . . . ?
C6 C5 C10 C9 -2.0(2) . . . . ?
C6 C5 C10 C14 177.52(13) . . . . ?
C6 C7 C8 C9 -1.5(3) . . . . ?
C7 C6 C11 C12 -87.85(18) . . . . ?
C7 C6 C11 C13 37.8(2) . . . . ?
C7 C8 C9 C10 0.9(3) . . . . ?
C8 C9 C10 C5 0.8(2) . . . . ?
C8 C9 C10 C14 -178.73(15) . . . . ?
C9 C10 C14 C15 59.83(19) . . . . ?
C9 C10 C14 C16 -64.37(19) . . . . ?
C10 C5 C6 C7 1.5(2) . . . . ?
C10 C5 C6 C11 -177.49(13) . . . . ?
C11 C6 C7 C8 179.26(16) . . . . ?
C17 Si2 N1 C19 114.64(11) . . . . ?
C17 Si2 N1 Be1 -62.79(13) . . . . ?
C17 Si2 C2 C1 54.24(13) . . . . ?
C18 Si2 N1 C19 -7.84(12) . . . . ?
C18 Si2 N1 Be1 174.73(11) . . . . ?
C18 Si2 C2 C1 169.35(11) . . . . ?
C19 N1 Be1 Cl1 -23.41(15) . . . . ?
C19 N1 Be1 N2 155.91(12) . . . . ?
C19 C20 C21 C22 2.0(2) . . . . ?
C19 C20 C25 C26 -119.01(16) . . . . ?
C19 C20 C25 C27 117.19(16) . . . . ?
C19 C24 C28 C29 118.28(15) . . . . ?
C19 C24 C28 C30 -116.52(14) . . . . ?
C20 C19 C24 C23 6.30(19) . . . . ?
C20 C19 C24 C28 -172.34(12) . . . . ?
C20 C21 C22 C23 3.3(2) . . . . ?
C21 C20 C25 C26 59.15(19) . . . . ?
C21 C20 C25 C27 -64.65(19) . . . . ?
C21 C22 C23 C24 -3.7(2) . . . . ?
C22 C23 C24 C19 -1.1(2) . . . . ?
C22 C23 C24 C28 177.54(13) . . . . ?
C23 C24 C28 C29 -60.35(18) . . . . ?
C23 C24 C28 C30 64.85(17) . . . . ?
C24 C19 C20 C21 -6.7(2) . . . . ?
C24 C19 C20 C25 171.41(13) . . . . ?
C25 C20 C21 C22 -176.22(14) . . . . ?
Be1 N1 C19 C20 96.08(14) . . . . ?
Be1 N1 C19 C24 -84.68(15) . . . . ?
Be1 N2 C5 C6 -94.86(14) . . . . ?
Be1 N2 C5 C10 87.13(15) . . . . ?
Na1 O1 C31 C32 33.44(15) . . . . ?
Na1 O1 C38 C37 48.59(14) . . . . ?
Na1 O2 C32 C31 51.79(14) . . . . ?
Na1 O2 C33 C34 39.99(16) . . . . ?
Na1 O3 C34 C33 48.34(16) . . . . ?
Na1 O3 C35 C36 33.89(17) . . . . ?
Na1 O4 C36 C35 50.89(15) . . . . ?
Na1 O4 C37 C38 40.39(14) . . . . ?
Na1 O5 C39 C40 50.95(14) . . . . ?
Na1 O5 C46 C45 40.73(14) . . . . ?
Na1 O6 C40 C39 34.37(15) . . . . ?
Na1 O6 C41 C42 48.60(15) . . . . ?
Na1 O7 C42 C41 40.23(14) . . . . ?
Na1 O7 C43 C44 51.52(15) . . . . ?
Na1 O8 C44 C43 32.99(16) . . . . ?
Na1 O8 C45 C46 48.02(15) . . . . ?
O1 C31 C32 O2 -57.20(17) . . . . ?
O2 C33 C34 O3 -59.67(18) . . . . ?
O3 C35 C36 O4 -56.87(19) . . . . ?
O4 C37 C38 O1 -60.62(16) . . . . ?
O5 C39 C40 O6 -57.10(16) . . . . ?
O6 C41 C42 O7 -60.29(17) . . . . ?
O7 C43 C44 O8 -56.95(18) . . . . ?
O8 C45 C46 O5 -60.80(17) . . . . ?
C31 O1 C38 C37 -83.04(16) . . . . ?
C32 O2 C33 C34 167.75(13) . . . . ?
C33 O2 C32 C31 -78.80(16) . . . . ?
C34 O3 C35 C36 162.17(14) . . . . ?
C35 O3 C34 C33 -83.30(17) . . . . ?
C36 O4 C37 C38 167.20(12) . . . . ?
C37 O4 C36 C35 -77.90(17) . . . . ?
C38 O1 C31 C32 161.51(13) . . . . ?
C39 O5 C46 C45 166.46(12) . . . . ?
C40 O6 C41 C42 -83.54(17) . . . . ?
C41 O6 C40 C39 163.04(13) . . . . ?
C42 O7 C43 C44 -77.66(17) . . . . ?
C43 O7 C42 C41 166.84(13) . . . . ?
C44 O8 C45 C46 -83.71(16) . . . . ?
C45 O8 C44 C43 161.29(13) . . . . ?
C46 O5 C39 C40 -76.55(16) . . . . ?
C47 C48 C49 C50 0.3(3) . . . . ?
C48 C47 C52 C51 0.3(3) . . . . ?
C48 C49 C50 C51 -0.4(3) . . . . ?
C49 C50 C51 C52 0.4(3) . . . . ?
C50 C51 C52 C47 -0.4(3) . . . . ?
C52 C47 C48 C49 -0.3(3) . . . . ?
C53 C54 C55 C56 -0.2(3) . . . . ?
C54 C53 C58 C57 -0.4(3) . . . . ?
C54 C55 C56 C57 0.5(3) . . . . ?
C55 C56 C57 C58 -0.8(3) . . . . ?
C56 C57 C58 C53 0.7(3) . . . . ?
C58 C53 C54 C55 0.2(3) . . . . ?
